data_4300176
loop_
_publ_author_name
'Rodolphe Cl\'erac'
'F. Albert Cotton'
'Lee M. Daniels'
'Kim R. Dunbar'
'Carlos A. Murillo'
'Isabel Pascual'

_publ_section_title
;
Linear Trichromium Complexes with Direct Cr to Cr Contacts. 2. Compounds
with Cr3(dipyridylamide)43+ Cores
;
_journal_name_full 'Inorganic Chemistry'
_journal_page_first 752
_journal_page_last 756
_journal_paper_doi 10.1021/ic991022t
_journal_volume 39
_journal_year 2000
_chemical_compound_source synthesis
_chemical_formula_structural '[Cr3(N3C10H8)4Cl2][PF6].2(CH2Cl2)'
_chemical_formula_sum 'C42 H36 Cl3.5 Cr3 F6 N12 P'
_chemical_formula_weight 1133.87
_space_group_IT_number 14
_symmetry_cell_setting monoclinic
_symmetry_space_group_name_Hall '-P 2yn'
_symmetry_space_group_name_H-M 'P 1 21/n 1'
_atom_sites_solution_hydrogens geom
_atom_sites_solution_primary direct
_atom_sites_solution_secondary difmap
_audit_creation_method SHELXL
_cell_angle_alpha 90.00
_cell_angle_beta 92.78(3)
_cell_angle_gamma 90.00
_cell_formula_units_Z 4
_cell_length_a 11.545(2)
_cell_length_b 21.426(4)
_cell_length_c 20.238(4)
_cell_measurement_reflns_used 77
_cell_measurement_temperature 213(2)
_cell_measurement_theta_max 16.4
_cell_measurement_theta_min 7.3
_cell_volume 5000.2(16)
_computing_cell_refinement MADNES
_computing_data_collection MADNES
_computing_data_reduction PROCOR
_computing_molecular_graphics 'XP (Siemens, 1996)'
_computing_publication_material 'SHELXL-93 (Sheldrick, 1993)'
_computing_structure_refinement 'SHELXL-93 (Sheldrick, 1993)'
_computing_structure_solution 'SHELXS-86 (Sheldrick, 1990)'
_diffrn_ambient_temperature 213(2)
_diffrn_measurement_device 'Nonius FAST'
_diffrn_measurement_method 'Ellipsoid mask fitting'
_diffrn_radiation_monochromator graphite
_diffrn_radiation_source 'fine-focus sealed tube'
_diffrn_radiation_type MoK\a
_diffrn_radiation_wavelength 0.71073
_diffrn_reflns_av_R_equivalents 0.0874
_diffrn_reflns_av_sigmaI/netI 0.0687
_diffrn_reflns_limit_h_max 10
_diffrn_reflns_limit_h_min -12
_diffrn_reflns_limit_k_max 22
_diffrn_reflns_limit_k_min -23
_diffrn_reflns_limit_l_max 21
_diffrn_reflns_limit_l_min -20
_diffrn_reflns_number 18460
_diffrn_reflns_theta_max 22.63
_diffrn_reflns_theta_min 2.15
_diffrn_standards_number 'None (area detector)'
_exptl_absorpt_coefficient_mu 0.926
_exptl_absorpt_correction_type none
_exptl_crystal_colour black
_exptl_crystal_density_diffrn 1.506
_exptl_crystal_density_meas ?
_exptl_crystal_description plate
_exptl_crystal_F_000 2290
_exptl_crystal_size_max 0.4
_exptl_crystal_size_mid 0.4
_exptl_crystal_size_min 0.02
_refine_diff_density_max 0.843
_refine_diff_density_min -0.731
_refine_diff_density_rms 0.118
_refine_ls_extinction_method none
_refine_ls_goodness_of_fit_all 1.114
_refine_ls_goodness_of_fit_obs 1.100
_refine_ls_hydrogen_treatment noref
_refine_ls_matrix_type full
_refine_ls_number_parameters 663
_refine_ls_number_reflns 6260
_refine_ls_number_restraints 33
_refine_ls_restrained_S_all 1.145
_refine_ls_restrained_S_obs 1.107
_refine_ls_R_factor_all 0.1370
_refine_ls_R_factor_obs 0.0899
_refine_ls_shift/esd_max -0.070
_refine_ls_shift/esd_mean 0.002
_refine_ls_structure_factor_coef Fsqd
_refine_ls_weighting_details 'w=1/[\s^2^(Fo^2^)+(0.1000P)^2^+45.0000P] where P=(Fo^2^+2Fc^2^)/3'
_refine_ls_weighting_scheme calc
_refine_ls_wR_factor_all 0.2680
_refine_ls_wR_factor_obs 0.2094
_reflns_number_observed 4292
_reflns_number_total 6289
_reflns_observed_criterion >2sigma(I)
_cod_depositor_comments
;
The following automatic conversions were performed:

'_exptl_crystal_density_meas' value 'not measured' was changed to '?'
- the value is perceived as not measured.

Automatic conversion script
Id: cif_fix_values 3008 2015-01-20 13:52:24Z robertas 

The following automatic conversions were performed:

'_refine_ls_weighting_scheme' value 'calc
w=1/[\s^2^(Fo^2^)+(0.1000P)^2^+45.0000P] where P=(Fo^2^+2Fc^2^)/3'
was changed to 'calc'. New tag '_refine_ls_weighting_details' was
created. The value of the new tag was set to
'w=1/[\s^2^(Fo^2^)+(0.1000P)^2^+45.0000P] where P=(Fo^2^+2Fc^2^)/3'.

Automatic conversion script
Id: cif_fix_values 3143 2015-03-26 13:38:13Z robertas 
;
_cod_original_cell_volume 5000.5(17)
_cod_original_formula_sum 'C42 H36 Cl3.50 Cr3 F6 N12 P'
_cod_database_code 4300176

loop_
_symmetry_equiv_pos_as_xyz
'x, y, z'
'-x+1/2, y+1/2, -z+1/2'
'-x, -y, -z'
'x-1/2, -y-1/2, z-1/2'

loop_
_atom_site_aniso_label
_atom_site_aniso_U_11
_atom_site_aniso_U_22
_atom_site_aniso_U_33
_atom_site_aniso_U_23
_atom_site_aniso_U_13
_atom_site_aniso_U_12
Cr1 0.0496(11) 0.0285(9) 0.0360(10) 0.0008(7) 0.0000(8) -0.0039(8)
Cr2A 0.0444(11) 0.021(3) 0.042(5) -0.002(3) 0.002(3) -0.002(2)
Cr2B 0.0444(11) 0.021(3) 0.042(5) -0.002(3) 0.002(3) -0.002(2)
Cr3 0.0469(11) 0.0296(9) 0.0330(9) 0.0000(7) 0.0016(8) 0.0021(7)
Cl1 0.081(2) 0.055(2) 0.056(2) -0.0030(15) -0.001(2) -0.003(2)
Cl2 0.068(2) 0.067(2) 0.054(2) -0.001(2) 0.009(2) 0.003(2)
N1 0.058(6) 0.028(5) 0.039(5) -0.002(4) 0.000(5) -0.003(4)
N2 0.047(5) 0.030(5) 0.037(5) -0.001(4) -0.004(4) -0.009(4)
N3 0.053(6) 0.032(5) 0.028(4) 0.004(4) -0.002(4) -0.003(4)
N4 0.046(5) 0.031(5) 0.035(5) -0.003(4) 0.000(4) -0.002(4)
N5 0.053(6) 0.028(4) 0.029(5) 0.001(4) -0.001(4) 0.002(4)
N6 0.051(6) 0.039(5) 0.036(5) 0.001(4) -0.004(4) 0.004(4)
N7 0.063(6) 0.029(5) 0.031(5) -0.002(4) -0.004(4) -0.006(4)
N8 0.044(5) 0.037(5) 0.027(5) 0.006(4) 0.007(4) -0.007(4)
N9 0.049(5) 0.025(4) 0.032(5) 0.009(4) 0.006(4) -0.001(4)
N10 0.059(6) 0.037(5) 0.033(5) -0.003(4) -0.002(5) -0.005(4)
N11 0.044(5) 0.024(4) 0.039(5) 0.004(4) 0.005(4) 0.004(4)
N12 0.045(5) 0.024(4) 0.041(5) 0.004(4) 0.004(4) 0.000(4)
C1 0.060(8) 0.042(7) 0.056(7) 0.015(6) -0.013(6) 0.001(6)
C2 0.076(9) 0.037(7) 0.074(9) 0.007(6) -0.009(8) -0.002(6)
C3 0.081(9) 0.028(6) 0.074(9) 0.005(6) 0.001(8) -0.008(6)
C4 0.058(8) 0.051(8) 0.069(8) -0.007(6) -0.009(7) -0.008(6)
C5 0.054(7) 0.029(6) 0.039(6) 0.000(5) -0.001(5) -0.006(5)
C6 0.052(7) 0.036(6) 0.035(6) -0.006(5) -0.002(5) 0.002(5)
C7 0.040(7) 0.046(6) 0.044(6) 0.004(5) 0.006(5) -0.007(5)
C8 0.055(8) 0.050(7) 0.066(8) 0.004(6) -0.010(7) 0.000(6)
C9 0.052(8) 0.073(9) 0.037(6) -0.010(6) -0.017(6) 0.021(7)
C10 0.051(7) 0.041(6) 0.031(6) -0.003(5) -0.003(5) 0.011(5)
C11 0.047(7) 0.044(7) 0.050(7) 0.001(5) -0.005(6) -0.007(5)
C12 0.059(9) 0.051(7) 0.055(8) 0.005(6) -0.002(7) -0.001(6)
C13 0.043(7) 0.047(7) 0.065(8) 0.011(6) 0.008(6) 0.005(5)
C14 0.051(7) 0.034(6) 0.047(7) -0.002(5) 0.005(6) -0.001(5)
C15 0.052(7) 0.022(5) 0.045(7) 0.001(5) -0.004(6) -0.009(5)
C16 0.045(7) 0.034(6) 0.039(6) -0.010(5) 0.005(5) -0.004(5)
C17 0.061(8) 0.032(6) 0.060(7) -0.015(5) -0.018(6) 0.014(5)
C18 0.063(8) 0.043(7) 0.091(10) -0.030(7) -0.010(8) 0.007(6)
C19 0.093(11) 0.062(9) 0.060(8) -0.025(7) -0.012(8) 0.010(8)
C20 0.067(8) 0.058(8) 0.046(7) -0.016(6) -0.007(6) 0.011(6)
C21 0.070(8) 0.042(6) 0.035(6) 0.001(5) -0.003(6) -0.006(6)
C22 0.073(9) 0.054(8) 0.040(7) -0.004(6) 0.002(6) 0.004(6)
C23 0.073(9) 0.044(7) 0.049(7) -0.013(6) 0.007(6) -0.023(6)
C24 0.054(7) 0.031(6) 0.054(7) -0.008(5) 0.009(6) -0.018(5)
C25 0.051(7) 0.032(6) 0.031(6) -0.001(5) -0.003(5) -0.009(5)
C26 0.051(7) 0.017(5) 0.041(6) 0.005(4) -0.003(5) -0.002(5)
C27 0.042(7) 0.041(6) 0.044(6) -0.005(5) 0.005(6) 0.001(5)
C28 0.043(7) 0.041(7) 0.071(9) -0.003(6) 0.011(7) 0.002(5)
C29 0.045(7) 0.054(7) 0.055(8) 0.006(6) 0.015(6) -0.005(6)
C30 0.055(8) 0.044(7) 0.045(7) 0.006(5) -0.001(6) 0.003(6)
C31 0.060(8) 0.044(7) 0.044(7) 0.008(5) 0.002(6) -0.009(6)
C32 0.077(10) 0.067(9) 0.046(7) 0.002(6) 0.012(7) -0.013(7)
C33 0.066(8) 0.056(7) 0.043(7) -0.004(6) 0.020(6) -0.003(6)
C34 0.061(8) 0.040(6) 0.040(6) 0.007(5) 0.005(6) 0.016(6)
C35 0.056(7) 0.022(5) 0.037(6) -0.009(5) -0.001(6) 0.008(5)
C36 0.055(7) 0.029(6) 0.030(6) -0.003(4) 0.005(5) 0.007(5)
C37 0.067(8) 0.028(6) 0.044(6) 0.004(5) 0.012(6) 0.001(5)
C38 0.074(9) 0.029(6) 0.059(8) 0.006(6) 0.009(7) 0.005(6)
C39 0.073(9) 0.036(7) 0.068(9) 0.016(6) 0.016(7) 0.005(6)
C40 0.059(8) 0.048(7) 0.045(7) 0.014(6) 0.020(6) -0.006(6)
P 0.069(2) 0.067(2) 0.062(2) 0.000(2) -0.011(2) -0.012(2)
F1 0.130(10) 0.351(21) 0.069(6) 0.070(10) 0.022(6) 0.061(11)
F2 0.117(8) 0.092(7) 0.181(11) -0.070(7) -0.053(7) 0.042(6)
F3 0.163(9) 0.075(6) 0.066(5) 0.007(4) 0.017(6) -0.012(6)
F4 0.201(12) 0.050(5) 0.162(10) 0.015(6) -0.069(9) -0.027(6)
F5 0.076(6) 0.167(10) 0.148(9) 0.080(8) -0.033(6) -0.042(6)
F6 0.066(5) 0.076(5) 0.146(8) -0.045(5) -0.011(5) 0.013(4)

loop_
_atom_site_label
_atom_site_type_symbol
_atom_site_fract_x
_atom_site_fract_y
_atom_site_fract_z
_atom_site_U_iso_or_equiv
_atom_site_thermal_displace_type
_atom_site_occupancy
_atom_site_calc_flag
_atom_site_refinement_flags
_atom_site_disorder_group
Cr1 Cr 0.22478(15) 0.20514(7) 0.37430(8) 0.0381(5) Uani 1 d . .
Cr2A Cr 0.2032(8) 0.2402(7) 0.2783(9) 0.036(2) Uani 0.69(5) d P 1
Cr2B Cr 0.2023(21) 0.2509(10) 0.2618(11) 0.036(2) Uani 0.31(5) d P 2
Cr3 Cr 0.17979(15) 0.28129(7) 0.16387(8) 0.0365(5) Uani 1 d . .
Cl1 Cl 0.2434(3) 0.16195(15) 0.4824(2) 0.0641(9) Uani 1 d . .
Cl2 Cl 0.1552(3) 0.3182(2) 0.0563(2) 0.0626(9) Uani 1 d . .
N1 N 0.1487(8) 0.1231(4) 0.3367(4) 0.042(2) Uani 1 d . .
N2 N 0.0744(7) 0.1836(4) 0.2516(4) 0.038(2) Uani 1 d . .
N3 N 0.0106(7) 0.2483(4) 0.1662(4) 0.038(2) Uani 1 d . .
N4 N 0.3863(7) 0.1717(4) 0.3470(4) 0.037(2) Uani 1 d . .
N5 N 0.3150(7) 0.1813(4) 0.2402(4) 0.037(2) Uani 1 d . .
N6 N 0.2328(8) 0.1917(4) 0.1352(4) 0.042(2) Uani 1 d . .
N7 N 0.3040(8) 0.2893(4) 0.4011(4) 0.041(2) Uani 1 d . .
N8 N 0.3295(7) 0.3050(4) 0.2906(4) 0.036(2) Uani 1 d . .
N9 N 0.3519(7) 0.3113(4) 0.1783(4) 0.035(2) Uani 1 d . .
N10 N 0.0557(8) 0.2400(4) 0.3870(4) 0.043(2) Uani 1 d . .
N11 N 0.0846(7) 0.3056(3) 0.2994(4) 0.036(2) Uani 1 d . .
N12 N 0.1209(7) 0.3619(4) 0.2062(4) 0.037(2) Uani 1 d . .
C1 C 0.1660(10) 0.0655(5) 0.3669(6) 0.053(3) Uani 1 d . .
H1 H 0.2145(10) 0.0631(5) 0.4055(6) 0.064 Uiso 1 calc R .
C2 C 0.1150(11) 0.0124(5) 0.3424(7) 0.062(4) Uani 1 d . .
H2 H 0.1298(11) -0.0261(5) 0.3636(7) 0.075 Uiso 1 calc R .
C3 C 0.0421(12) 0.0149(5) 0.2870(6) 0.061(3) Uani 1 d . .
H3 H 0.0043(12) -0.0214(5) 0.2711(6) 0.073 Uiso 1 calc R .
C4 C 0.0245(11) 0.0715(5) 0.2545(6) 0.060(3) Uani 1 d . .
H4 H -0.0227(11) 0.0737(5) 0.2154(6) 0.072 Uiso 1 calc R .
C5 C 0.0783(9) 0.1254(4) 0.2811(5) 0.041(3) Uani 1 d . .
C6 C -0.0164(9) 0.2024(5) 0.2106(5) 0.041(3) Uani 1 d . .
C7 C -0.1328(9) 0.1844(5) 0.2170(5) 0.043(3) Uani 1 d . .
H7 H -0.1510(9) 0.1542(5) 0.2486(5) 0.052 Uiso 1 calc R .
C8 C -0.2180(11) 0.2101(5) 0.1782(6) 0.057(3) Uani 1 d . .
H8 H -0.2952(11) 0.1973(5) 0.1821(6) 0.069 Uiso 1 calc R .
C9 C -0.1915(10) 0.2554(6) 0.1328(5) 0.055(3) Uani 1 d . .
H9 H -0.2502(10) 0.2735(6) 0.1053(5) 0.066 Uiso 1 calc R .
C10 C -0.0794(9) 0.2733(5) 0.1285(5) 0.041(3) Uani 1 d . .
H10 H -0.0626(9) 0.3047(5) 0.0979(5) 0.050 Uiso 1 calc R .
C11 C 0.4750(10) 0.1600(5) 0.3920(6) 0.047(3) Uani 1 d . .
H11 H 0.4640(10) 0.1687(5) 0.4368(6) 0.056 Uiso 1 calc R .
C12 C 0.5765(11) 0.1367(5) 0.3757(6) 0.056(3) Uani 1 d . .
H12 H 0.6341(11) 0.1282(5) 0.4089(6) 0.067 Uiso 1 calc R .
C13 C 0.5980(10) 0.1249(5) 0.3099(6) 0.051(3) Uani 1 d . .
H13 H 0.6701(10) 0.1092(5) 0.2980(6) 0.062 Uiso 1 calc R .
C14 C 0.5102(10) 0.1370(5) 0.2621(6) 0.044(3) Uani 1 d . .
H14 H 0.5216(10) 0.1290(5) 0.2172(6) 0.053 Uiso 1 calc R .
C15 C 0.4045(10) 0.1612(4) 0.2818(5) 0.040(3) Uani 1 d . .
C16 C 0.2901(9) 0.1546(5) 0.1785(5) 0.039(3) Uani 1 d . .
C17 C 0.3129(10) 0.0918(5) 0.1635(6) 0.052(3) Uani 1 d . .
H17 H 0.3541(10) 0.0662(5) 0.1942(6) 0.062 Uiso 1 calc R .
C18 C 0.2740(11) 0.0686(6) 0.1033(7) 0.066(4) Uani 1 d . .
H18 H 0.2853(11) 0.0264(6) 0.0928(7) 0.079 Uiso 1 calc R .
C19 C 0.2175(13) 0.1084(6) 0.0579(7) 0.072(4) Uani 1 d . .
H19 H 0.1946(13) 0.0933(6) 0.0156(7) 0.087 Uiso 1 calc R .
C20 C 0.1948(11) 0.1691(6) 0.0740(6) 0.058(3) Uani 1 d . .
H20 H 0.1537(11) 0.1951(6) 0.0437(6) 0.069 Uiso 1 calc R .
C21 C 0.3154(10) 0.3066(5) 0.4658(5) 0.049(3) Uani 1 d . .
H21 H 0.2875(10) 0.2799(5) 0.4982(5) 0.059 Uiso 1 calc R .
C22 C 0.3673(11) 0.3631(6) 0.4856(6) 0.056(3) Uani 1 d . .
H22 H 0.3761(11) 0.3737(6) 0.5307(6) 0.067 Uiso 1 calc R .
C23 C 0.4053(11) 0.4026(5) 0.4374(6) 0.055(3) Uani 1 d . .
H23 H 0.4386(11) 0.4413(5) 0.4493(6) 0.066 Uiso 1 calc R .
C24 C 0.3946(9) 0.3855(5) 0.3729(6) 0.046(3) Uani 1 d . .
H24 H 0.4198(9) 0.4127(5) 0.3401(6) 0.055 Uiso 1 calc R .
C25 C 0.3460(9) 0.3275(5) 0.3549(5) 0.038(3) Uani 1 d . .
C26 C 0.3992(9) 0.3216(4) 0.2415(5) 0.036(3) Uani 1 d . .
C27 C 0.5153(9) 0.3409(5) 0.2499(5) 0.042(3) Uani 1 d . .
H27 H 0.5495(9) 0.3464(5) 0.2926(5) 0.051 Uiso 1 calc R .
C28 C 0.5781(10) 0.3516(5) 0.1955(6) 0.051(3) Uani 1 d . .
H28 H 0.6552(10) 0.3655(5) 0.2010(6) 0.062 Uiso 1 calc R .
C29 C 0.5300(10) 0.3422(5) 0.1331(6) 0.051(3) Uani 1 d . .
H29 H 0.5734(10) 0.3493(5) 0.0957(6) 0.061 Uiso 1 calc R .
C30 C 0.4186(10) 0.3224(5) 0.1264(6) 0.048(3) Uani 1 d . .
H30 H 0.3860(10) 0.3161(5) 0.0835(6) 0.058 Uiso 1 calc R .
C31 C -0.0139(11) 0.2121(5) 0.4298(6) 0.049(3) Uani 1 d . .
H31 H 0.0180(11) 0.1805(5) 0.4573(6) 0.059 Uiso 1 calc R .
C32 C -0.1281(12) 0.2271(6) 0.4354(6) 0.063(4) Uani 1 d . .
H32 H -0.1735(12) 0.2068(6) 0.4662(6) 0.075 Uiso 1 calc R .
C33 C -0.1749(11) 0.2734(5) 0.3940(6) 0.055(3) Uani 1 d . .
H33 H -0.2529(11) 0.2852(5) 0.3970(6) 0.065 Uiso 1 calc R .
C34 C -0.1074(10) 0.3019(5) 0.3489(5) 0.047(3) Uani 1 d . .
H34 H -0.1396(10) 0.3326(5) 0.3203(5) 0.057 Uiso 1 calc R .
C35 C 0.0106(10) 0.2850(4) 0.3452(5) 0.039(3) Uani 1 d . .
C36 C 0.0716(9) 0.3612(4) 0.2650(5) 0.038(3) Uani 1 d . .
C37 C 0.0160(10) 0.4144(5) 0.2908(5) 0.046(3) Uani 1 d . .
H37 H -0.0160(10) 0.4130(5) 0.3326(5) 0.055 Uiso 1 calc R .
C38 C 0.0100(11) 0.4684(5) 0.2530(6) 0.054(3) Uani 1 d . .
H38 H -0.0321(11) 0.5030(5) 0.2671(6) 0.065 Uiso 1 calc R .
C39 C 0.0659(11) 0.4707(5) 0.1951(6) 0.059(3) Uani 1 d . .
H39 H 0.0689(11) 0.5082(5) 0.1712(6) 0.070 Uiso 1 calc R .
C40 C 0.1186(10) 0.4170(5) 0.1717(6) 0.050(3) Uani 1 d . .
H40 H 0.1537(10) 0.4187(5) 0.1308(6) 0.060 Uiso 1 calc R .
P P 0.2151(3) 0.0139(2) 0.8666(2) 0.0664(10) Uani 1 d . .
F1 F 0.2258(11) 0.0309(8) 0.7933(5) 0.183(7) Uani 1 d . .
F2 F 0.2217(9) -0.0575(4) 0.8515(6) 0.132(4) Uani 1 d . .
F3 F 0.2031(9) -0.0013(4) 0.9421(4) 0.101(3) Uani 1 d . .
F4 F 0.2025(11) 0.0855(4) 0.8847(6) 0.140(5) Uani 1 d . .
F5 F 0.3494(8) 0.0161(5) 0.8798(5) 0.132(4) Uani 1 d . .
F6 F 0.0802(7) 0.0125(4) 0.8541(5) 0.096(3) Uani 1 d . .
C41A C -0.0210(54) 0.3988(22) 0.5285(25) 0.012(20) Uiso 0.12(2) d PD 1
Cl3A Cl -0.0019(59) 0.3286(23) 0.5702(23) 0.084(19) Uiso 0.12(2) d PD 1
Cl4A Cl 0.0505(53) 0.4083(15) 0.4581(15) 0.044(11) Uiso 0.12(2) d PD 1
C41B C 0.0767(44) 0.3927(14) 0.5504(17) 0.064(16) Uiso 0.37(2) d PD 2
Cl4B Cl 0.0084(18) 0.4194(7) 0.4768(10) 0.105(6) Uiso 0.37(2) d PD 2
Cl3B Cl 0.0359(19) 0.3177(8) 0.5694(9) 0.063(6) Uiso 0.37(2) d PD 2
C41C C 0.0648(59) 0.4012(17) 0.5400(14) 0.111(20) Uiso 0.51(3) d PD 3
Cl3C Cl 0.0260(22) 0.3257(8) 0.5618(9) 0.086(8) Uiso 0.51(3) d PD 3
Cl4C Cl 0.0919(17) 0.4105(5) 0.4578(5) 0.089(4) Uiso 0.51(3) d PD 3
C42A C 0.8499(66) -0.0055(31) 0.4407(21) 0.105(10) Uiso 0.259(14) d PD 1
Cl5A Cl 0.8101(18) 0.0528(8) 0.4929(8) 0.083(6) Uiso 0.259(14) d PD 1
Cl6A Cl 0.7758(14) -0.0099(7) 0.3655(7) 0.065(5) Uiso 0.259(14) d PD 1
C42B C 0.8332(40) -0.0146(16) 0.4382(25) 0.105(10) Uiso 0.43(2) d PD 2
Cl5B Cl 0.8754(19) 0.0549(8) 0.4722(9) 0.157(7) Uiso 0.43(2) d PD 2
Cl6B Cl 0.7225(17) -0.0280(8) 0.3828(9) 0.135(6) Uiso 0.43(2) d PD 2
C43 C 0.5643(64) -0.0304(36) 0.4758(36) 0.128(24) Uiso 0.315(10) d P 3
Cl7A Cl 0.5000 0.0000 0.5000 0.153(21) Uiso 0.158(5) d SP 3
Cl7B Cl 0.7337(55) 0.0197(27) 0.4770(28) 0.190(20) Uiso 0.158(5) d P 3
Cl7C Cl 0.6045(19) 0.0056(11) 0.5040(11) 0.143(8) Uiso 0.315(10) d P 3
Cl7D Cl 0.6740(75) -0.0440(39) 0.4303(46) 0.141(26) Uiso 0.079(2) d P 3

loop_
_atom_type_symbol
_atom_type_description
_atom_type_scat_dispersion_real
_atom_type_scat_dispersion_imag
_atom_type_scat_source
C C 0.0033 0.0016 'International Tables Vol C Tables 4.2.6.8 and 6.1.1.4'
H H 0.0000 0.0000 'International Tables Vol C Tables 4.2.6.8 and 6.1.1.4'
N N 0.0061 0.0033 'International Tables Vol C Tables 4.2.6.8 and 6.1.1.4'
Cl Cl 0.1484 0.1585 'International Tables Vol C Tables 4.2.6.8 and 6.1.1.4'
Cr Cr 0.3209 0.6236 'International Tables Vol C Tables 4.2.6.8 and 6.1.1.4'
P P 0.1023 0.0942 'International Tables Vol C Tables 4.2.6.8 and 6.1.1.4'
F F 0.0171 0.0103 'International Tables Vol C Tables 4.2.6.8 and 6.1.1.4'

loop_
_geom_angle_atom_site_label_1
_geom_angle_atom_site_label_2
_geom_angle_atom_site_label_3
_geom_angle
_geom_angle_site_symmetry_1
_geom_angle_site_symmetry_3
_geom_angle_publ_flag
N7 Cr1 Cr2A 87.9(4) . . ?
N7 Cr1 N1 173.8(3) . . ?
Cr2A Cr1 N1 86.3(4) . . ?
N7 Cr1 N4 88.8(3) . . ?
Cr2A Cr1 N4 86.9(4) . . ?
N1 Cr1 N4 88.9(3) . . ?
N7 Cr1 N10 93.4(3) . . ?
Cr2A Cr1 N10 85.2(4) . . ?
N1 Cr1 N10 88.1(3) . . ?
N4 Cr1 N10 171.7(3) . . ?
N7 Cr1 Cl1 94.5(2) . . ?
Cr2A Cr1 Cl1 177.6(3) . . ?
N1 Cr1 Cl1 91.4(2) . . ?
N4 Cr1 Cl1 93.9(2) . . ?
N10 Cr1 Cl1 94.0(3) . . ?
N7 Cr1 Cr2B 85.5(6) . . ?
N1 Cr1 Cr2B 88.6(6) . . ?
N4 Cr1 Cr2B 87.0(6) . . ?
N10 Cr1 Cr2B 85.2(6) . . ?
Cl1 Cr1 Cr2B 179.1(6) . . ?
N2 Cr2A N5 89.9(5) . . ?
N2 Cr2A N11 88.5(5) . . ?
N5 Cr2A N11 169.3(12) . . ?
N2 Cr2A N8 170.3(12) . . ?
N5 Cr2A N8 90.4(5) . . ?
N11 Cr2A N8 89.4(6) . . ?
N2 Cr2A Cr1 95.1(8) . . ?
N5 Cr2A Cr1 94.7(7) . . ?
N11 Cr2A Cr1 96.0(7) . . ?
N8 Cr2A Cr1 94.6(6) . . ?
N2 Cr2A Cr3 85.2(6) . . ?
N5 Cr2A Cr3 84.6(6) . . ?
N11 Cr2A Cr3 84.6(7) . . ?
N8 Cr2A Cr3 85.2(7) . . ?
Cr1 Cr2A Cr3 179.3(5) . . ?
N8 Cr2B N11 93.2(10) . . ?
N8 Cr2B N5 91.2(11) . . ?
N11 Cr2B N5 166.9(13) . . ?
N8 Cr2B N2 167.0(12) . . ?
N11 Cr2B N2 87.1(10) . . ?
N5 Cr2B N2 85.9(9) . . ?
N8 Cr2B Cr3 99.0(10) . . ?
N11 Cr2B Cr3 97.2(10) . . ?
N5 Cr2B Cr3 94.3(10) . . ?
N2 Cr2B Cr3 93.8(9) . . ?
N8 Cr2B Cr1 85.2(8) . . ?
N11 Cr2B Cr1 85.6(9) . . ?
N5 Cr2B Cr1 82.4(8) . . ?
N2 Cr2B Cr1 81.8(8) . . ?
Cr3 Cr2B Cr1 174.7(11) . . ?
N12 Cr3 N3 86.9(3) . . ?
N12 Cr3 Cr2B 84.0(7) . . ?
N3 Cr3 Cr2B 87.0(7) . . ?
N12 Cr3 N9 90.9(3) . . ?
N3 Cr3 N9 170.5(3) . . ?
Cr2B Cr3 N9 83.7(7) . . ?
N12 Cr3 N6 170.5(3) . . ?
N3 Cr3 N6 89.0(3) . . ?
Cr2B Cr3 N6 87.3(7) . . ?
N9 Cr3 N6 91.8(3) . . ?
N12 Cr3 Cl2 94.4(2) . . ?
N3 Cr3 Cl2 93.7(2) . . ?
Cr2B Cr3 Cl2 178.2(6) . . ?
N9 Cr3 Cl2 95.6(2) . . ?
N6 Cr3 Cl2 94.4(2) . . ?
N12 Cr3 Cr2A 86.1(3) . . ?
N3 Cr3 Cr2A 85.3(3) . . ?
N9 Cr3 Cr2A 85.4(3) . . ?
N6 Cr3 Cr2A 85.0(3) . . ?
Cl2 Cr3 Cr2A 178.9(3) . . ?
C5 N1 C1 117.7(9) . . ?
C5 N1 Cr1 119.6(6) . . ?
C1 N1 Cr1 122.6(7) . . ?
C6 N2 C5 122.5(8) . . ?
C6 N2 Cr2A 122.1(9) . . ?
C5 N2 Cr2A 115.3(8) . . ?
C6 N2 Cr2B 112.2(9) . . ?
C5 N2 Cr2B 125.3(9) . . ?
C10 N3 C6 117.0(9) . . ?
C10 N3 Cr3 122.9(7) . . ?
C6 N3 Cr3 120.0(7) . . ?
C11 N4 C15 118.1(9) . . ?
C11 N4 Cr1 122.5(7) . . ?
C15 N4 Cr1 119.4(7) . . ?
C15 N5 C16 122.7(9) . . ?
C15 N5 Cr2A 116.4(8) . . ?
C16 N5 Cr2A 120.0(8) . . ?
C15 N5 Cr2B 124.5(9) . . ?
C16 N5 Cr2B 112.7(9) . . ?
C16 N6 C20 120.4(9) . . ?
C16 N6 Cr3 120.3(7) . . ?
C20 N6 Cr3 118.9(7) . . ?
C25 N7 C21 118.7(8) . . ?
C25 N7 Cr1 120.8(6) . . ?
C21 N7 Cr1 120.6(7) . . ?
C26 N8 C25 122.4(8) . . ?
C26 N8 Cr2B 113.8(9) . . ?
C25 N8 Cr2B 123.7(10) . . ?
C26 N8 Cr2A 122.7(8) . . ?
C25 N8 Cr2A 114.7(8) . . ?
C30 N9 C26 118.3(9) . . ?
C30 N9 Cr3 121.2(7) . . ?
C26 N9 Cr3 120.5(7) . . ?
C31 N10 C35 119.2(10) . . ?
C31 N10 Cr1 120.1(7) . . ?
C35 N10 Cr1 120.0(7) . . ?
C35 N11 C36 124.3(8) . . ?
C35 N11 Cr2B 122.5(9) . . ?
C36 N11 Cr2B 112.1(9) . . ?
C35 N11 Cr2A 111.9(8) . . ?
C36 N11 Cr2A 123.3(9) . . ?
C36 N12 C40 117.6(9) . . ?
C36 N12 Cr3 121.4(6) . . ?
C40 N12 Cr3 120.6(7) . . ?
C2 C1 N1 122.2(10) . . ?
C1 C2 C3 120.1(11) . . ?
C2 C3 C4 119.4(11) . . ?
C3 C4 C5 118.9(11) . . ?
N1 C5 N2 113.4(8) . . ?
N1 C5 C4 121.6(9) . . ?
N2 C5 C4 124.8(9) . . ?
N2 C6 N3 114.6(9) . . ?
N2 C6 C7 124.7(10) . . ?
N3 C6 C7 120.2(9) . . ?
C8 C7 C6 120.4(11) . . ?
C7 C8 C9 119.8(12) . . ?
C10 C9 C8 118.9(10) . . ?
C9 C10 N3 123.7(10) . . ?
C12 C11 N4 123.1(11) . . ?
C11 C12 C13 120.5(11) . . ?
C12 C13 C14 118.3(11) . . ?
C13 C14 C15 119.1(10) . . ?
N4 C15 N5 113.4(9) . . ?
N4 C15 C14 120.8(9) . . ?
N5 C15 C14 125.6(10) . . ?
N6 C16 N5 114.8(8) . . ?
N6 C16 C17 121.3(9) . . ?
N5 C16 C17 123.6(10) . . ?
C18 C17 C16 118.8(11) . . ?
C17 C18 C19 119.2(11) . . ?
C20 C19 C18 120.8(12) . . ?
C19 C20 N6 119.4(11) . . ?
N7 C21 C22 122.1(10) . . ?
C23 C22 C21 118.3(10) . . ?
C24 C23 C22 119.8(10) . . ?
C23 C24 C25 120.4(10) . . ?
N7 C25 N8 113.7(8) . . ?
N7 C25 C24 120.5(9) . . ?
N8 C25 C24 125.7(9) . . ?
N8 C26 N9 114.4(9) . . ?
N8 C26 C27 125.7(9) . . ?
N9 C26 C27 119.4(9) . . ?
C28 C27 C26 119.5(10) . . ?
C27 C28 C29 120.7(11) . . ?
C30 C29 C28 118.6(11) . . ?
N9 C30 C29 123.4(11) . . ?
N10 C31 C32 123.7(11) . . ?
C31 C32 C33 117.8(12) . . ?
C34 C33 C32 120.1(12) . . ?
C33 C34 C35 120.0(10) . . ?
N11 C35 N10 114.5(9) . . ?
N11 C35 C34 126.1(9) . . ?
N10 C35 C34 119.1(10) . . ?
N12 C36 N11 114.6(8) . . ?
N12 C36 C37 122.2(9) . . ?
N11 C36 C37 123.1(9) . . ?
C38 C37 C36 118.6(10) . . ?
C39 C38 C37 119.4(11) . . ?
C38 C39 C40 119.6(10) . . ?
N12 C40 C39 122.3(10) . . ?
F1 P F5 91.8(6) . . ?
F1 P F2 92.1(8) . . ?
F5 P F2 90.3(6) . . ?
F1 P F6 88.5(6) . . ?
F5 P F6 179.1(6) . . ?
F2 P F6 90.4(5) . . ?
F1 P F3 178.1(8) . . ?
F5 P F3 88.5(6) . . ?
F2 P F3 89.8(6) . . ?
F6 P F3 91.2(6) . . ?
F1 P F4 90.3(8) . . ?
F5 P F4 91.8(7) . . ?
F2 P F4 176.7(8) . . ?
F6 P F4 87.4(6) . . ?
F3 P F4 87.9(6) . . ?
Cl4A C41A Cl3A 117.3(23) . . ?
Cl3B C41B Cl4B 112.3(18) . . ?
Cl4C C41C Cl3C 114.5(18) . . ?
Cl6A C42A Cl5A 116.8(21) . . ?
Cl6B C42B Cl5B 127.8(22) . . ?
Cl7C C43 Cl7A 67.8(50) . . ?
Cl7C C43 Cl7D 96.0(62) . . ?
Cl7A C43 Cl7D 154.6(72) . . ?
Cl7C C43 Cl7C 95.7(54) . 3_656 ?
Cl7A C43 Cl7C 28.0(21) . 3_656 ?
Cl7D C43 Cl7C 156.8(53) . 3_656 ?
Cl7C C43 Cl7B 43.9(37) . . ?
Cl7A C43 Cl7B 108.4(54) . . ?
Cl7D C43 Cl7B 52.2(38) . . ?
Cl7C C43 Cl7B 134.9(44) 3_656 . ?
C43 Cl7A C43 180.00(3) . 3_656 ?
C43 Cl7A Cl7C 126.4(37) . 3_656 ?
C43 Cl7A Cl7C 53.6(37) 3_656 3_656 ?
C43 Cl7A Cl7C 53.6(37) . . ?
C43 Cl7A Cl7C 126.4(37) 3_656 . ?
Cl7C Cl7A Cl7C 179.995(3) 3_656 . ?
Cl7C Cl7B Cl7D 72.6(39) . . ?
Cl7C Cl7B C43 26.4(22) . . ?
Cl7D Cl7B C43 46.2(35) . . ?
C43 Cl7C Cl7A 58.7(44) . . ?
C43 Cl7C Cl7B 109.7(51) . . ?
Cl7A Cl7C Cl7B 156.1(26) . . ?
C43 Cl7C Cl7D 52.9(47) . . ?
Cl7A Cl7C Cl7D 109.1(28) . . ?
Cl7B Cl7C Cl7D 56.8(31) . . ?
C43 Cl7C C43 84.3(54) . 3_656 ?
Cl7A Cl7C C43 25.6(22) . 3_656 ?
Cl7B Cl7C C43 153.4(32) . 3_656 ?
Cl7D Cl7C C43 133.3(38) . 3_656 ?
C43 Cl7C Cl7C 58.7(44) . 3_656 ?
Cl7A Cl7C Cl7C 0.002(1) . 3_656 ?
Cl7B Cl7C Cl7C 156.1(26) . 3_656 ?
Cl7D Cl7C Cl7C 109.1(28) . 3_656 ?
C43 Cl7C Cl7C 25.6(22) 3_656 3_656 ?
C43 Cl7D Cl7B 81.6(51) . . ?
C43 Cl7D Cl7C 31.1(31) . . ?
Cl7B Cl7D Cl7C 50.5(30) . . ?

loop_
_geom_bond_atom_site_label_1
_geom_bond_atom_site_label_2
_geom_bond_distance
_geom_bond_site_symmetry_2
_geom_bond_publ_flag
Cr1 N7 2.082(8) . ?
Cr1 Cr2A 2.09(2) . ?
Cr1 N1 2.092(8) . ?
Cr1 N4 2.097(9) . ?
Cr1 N10 2.117(9) . ?
Cr1 Cl1 2.375(4) . ?
Cr1 Cr2B 2.48(2) . ?
Cr2A N2 1.973(12) . ?
Cr2A N5 1.988(13) . ?
Cr2A N11 2.020(13) . ?
Cr2A N8 2.022(13) . ?
Cr2A Cr3 2.48(2) . ?
Cr2B N8 1.94(2) . ?
Cr2B N11 1.97(3) . ?
Cr2B N5 2.04(2) . ?
Cr2B N2 2.07(2) . ?
Cr2B Cr3 2.09(2) . ?
Cr3 N12 2.058(8) . ?
Cr3 N3 2.080(9) . ?
Cr3 N9 2.095(8) . ?
Cr3 N6 2.104(9) . ?
Cr3 Cl2 2.320(4) . ?
N1 C5 1.357(13) . ?
N1 C1 1.385(13) . ?
N2 C6 1.366(13) . ?
N2 C5 1.382(12) . ?
N3 C10 1.368(12) . ?
N3 C6 1.378(13) . ?
N4 C11 1.360(13) . ?
N4 C15 1.365(13) . ?
N5 C15 1.370(12) . ?
N5 C16 1.389(12) . ?
N6 C16 1.334(13) . ?
N6 C20 1.383(13) . ?
N7 C25 1.351(13) . ?
N7 C21 1.361(13) . ?
N8 C26 1.357(13) . ?
N8 C25 1.391(12) . ?
N9 C30 1.353(13) . ?
N9 C26 1.383(12) . ?
N10 C31 1.350(14) . ?
N10 C35 1.368(13) . ?
N11 C35 1.364(13) . ?
N11 C36 1.384(12) . ?
N12 C36 1.344(13) . ?
N12 C40 1.372(13) . ?
C1 C2 1.36(2) . ?
C2 C3 1.37(2) . ?
C3 C4 1.39(2) . ?
C4 C5 1.406(15) . ?
C6 C7 1.410(15) . ?
C7 C8 1.347(15) . ?
C8 C9 1.38(2) . ?
C9 C10 1.36(2) . ?
C11 C12 1.33(2) . ?
C12 C13 1.39(2) . ?
C13 C14 1.391(15) . ?
C14 C15 1.402(15) . ?
C16 C17 1.407(14) . ?
C17 C18 1.37(2) . ?
C18 C19 1.39(2) . ?
C19 C20 1.37(2) . ?
C21 C22 1.40(2) . ?
C22 C23 1.38(2) . ?
C23 C24 1.356(15) . ?
C24 C25 1.406(14) . ?
C26 C27 1.405(14) . ?
C27 C28 1.37(2) . ?
C28 C29 1.37(2) . ?
C29 C30 1.35(2) . ?
C31 C32 1.37(2) . ?
C32 C33 1.39(2) . ?
C33 C34 1.37(2) . ?
C34 C35 1.415(15) . ?
C36 C37 1.420(14) . ?
C37 C38 1.387(14) . ?
C38 C39 1.36(2) . ?
C39 C40 1.39(2) . ?
P F1 1.540(10) . ?
P F5 1.562(9) . ?
P F2 1.563(9) . ?
P F6 1.566(8) . ?
P F3 1.575(9) . ?
P F4 1.585(10) . ?
C41A Cl4A 1.69(3) . ?
C41A Cl3A 1.73(3) . ?
C41B Cl3B 1.72(3) . ?
C41B Cl4B 1.75(3) . ?
C41C Cl4C 1.72(3) . ?
C41C Cl3C 1.74(3) . ?
C42A Cl6A 1.71(2) . ?
C42A Cl5A 1.71(2) . ?
C42B Cl6B 1.68(2) . ?
C42B Cl5B 1.70(3) . ?
C43 Cl7C 1.05(7) . ?
C43 Cl7A 1.12(8) . ?
C43 Cl7D 1.63(11) . ?
C43 Cl7C 2.08(7) 3_656 ?
C43 Cl7B 2.23(10) . ?
Cl7A C43 1.12(8) 3_656 ?
Cl7A Cl7C 1.21(2) 3_656 ?
Cl7A Cl7C 1.21(2) . ?
Cl7B Cl7C 1.64(6) . ?
Cl7B Cl7D 1.78(10) . ?
Cl7C Cl7D 2.03(9) . ?
Cl7C C43 2.08(7) 3_656 ?
Cl7C Cl7C 2.42(4) 3_656 ?

loop_
_geom_torsion_atom_site_label_1
_geom_torsion_atom_site_label_2
_geom_torsion_atom_site_label_3
_geom_torsion_atom_site_label_4
_geom_torsion
_geom_torsion_site_symmetry_1
_geom_torsion_site_symmetry_2
_geom_torsion_site_symmetry_3
_geom_torsion_site_symmetry_4
_geom_torsion_publ_flag
N1 Cr1 Cr3 N3 48.4(3) . . . . ?
N4 Cr1 Cr3 N6 48.1(3) . . . . ?
N7 Cr1 Cr3 N9 44.8(3) . . . . ?
N10 Cr1 Cr3 N12 47.2(3) . . . . ?
